data_4085202
loop_
_publ_author_name
'Matson, Ellen M.'
'Espinosa Martinez, Gabriel'
'Ibrahim, Abdulrahman D.'
'Jackson, Bailey J.'
'Bertke, Jeffrey A.'
'Fout, Alison R.'

_publ_contact_author
; 
Alison R. Fout 
University of Illinois 
A406 CLSL, Box 54-6 
600 South Mathews Avenue 
Urbana, Illinois  61801 
USA 
;
_publ_section_title
;
 Nickel(II) Pincer Carbene Complexes: Oxidative Addition of an Aryl C--H
 Bond to Form a Ni(II) Hydride
;
_journal_issue 2
_journal_name_full Organometallics
_journal_page_first 399
_journal_paper_doi 10.1021/om5007177
_journal_volume 34
_journal_year 2015
_chemical_formula_moiety 'C44 H45 Cl N4 Ni, C Cl2'
_chemical_formula_sum 'C45 H45 Cl3 N4 Ni'
_chemical_formula_weight 806.91
_chemical_name_systematic
; 
? 
;
_space_group_crystal_system monoclinic
_space_group_IT_number 14
_space_group_name_Hall '-P 2yn'
_space_group_name_H-M_alt 'P 1 21/n 1'
_symmetry_space_group_name_Hall '-P 2yn'
_symmetry_space_group_name_H-M 'P 1 21/n 1'
_atom_sites_solution_hydrogens geom
_audit_creation_method SHELXL-2014
_audit_update_record
; 
? 
;
_cell_angle_alpha 90
_cell_angle_beta 96.786(5)
_cell_angle_gamma 90
_cell_formula_units_Z 4
_cell_length_a 19.2462(17)
_cell_length_b 8.9294(8)
_cell_length_c 23.630(2)
_cell_measurement_reflns_used 9891
_cell_measurement_temperature 173(2)
_cell_measurement_theta_max 26.11
_cell_measurement_theta_min 2.44
_cell_volume 4032.5(6)
_computing_cell_refinement 'SAINT V8.34A (Bruker, 2005)'
_computing_data_collection 'APEX2 V2013.10-0 (Bruker, 2013)'
_computing_data_reduction
; 
SAINT V8.34A, XPREP v2013/3, SADABS V2012/1, TWINABS V2012/1 
(Bruker, 2012 & 2013) 
;
_computing_molecular_graphics
; 
SHELXTL v2013-4 (Bruker, 2013), CrystalMaker v2.7.3 (CrystalMaker, 1994) 
;
_computing_publication_material 'XCIF V2013-1 (Bruker, 2013)'
_computing_structure_refinement 'SHELX-2013-4 (Sheldrick, 2013)'
_computing_structure_solution 'SHELX-2013-4 (Sheldrick, 2013)'
_diffrn_ambient_temperature 173(2)
_diffrn_measured_fraction_theta_full 1.000
_diffrn_measured_fraction_theta_max 0.993
_diffrn_measurement_device 'Bruker Kappa/ApexII CCD'
_diffrn_measurement_method 'profile data from \f and \w scans'
_diffrn_radiation_monochromator graphite
_diffrn_radiation_source 'fine-focus sealed tube'
_diffrn_radiation_type MoK\a
_diffrn_radiation_wavelength 0.71073
_diffrn_radiation_wavelength_id cm48jsa
_diffrn_reflns_av_R_equivalents 0.0970
_diffrn_reflns_av_unetI/netI 0.0413
_diffrn_reflns_Laue_measured_fraction_full 1.000
_diffrn_reflns_Laue_measured_fraction_max 0.993
_diffrn_reflns_limit_h_max 25
_diffrn_reflns_limit_h_min -25
_diffrn_reflns_limit_k_max 11
_diffrn_reflns_limit_k_min -11
_diffrn_reflns_limit_l_max 31
_diffrn_reflns_limit_l_min -31
_diffrn_reflns_number 132179
_diffrn_reflns_point_group_measured_fraction_full 1.000
_diffrn_reflns_point_group_measured_fraction_max 0.993
_diffrn_reflns_theta_full 25.242
_diffrn_reflns_theta_max 28.497
_diffrn_reflns_theta_min 1.452
_exptl_absorpt_coefficient_mu 0.717
_exptl_absorpt_correction_T_max 0.86758
_exptl_absorpt_correction_T_min 0.64559
_exptl_absorpt_correction_type integration
_exptl_absorpt_process_details 'SHELXTL/XPREP V2013/3 (Bruker, 2013)'
_exptl_crystal_colour orange
_exptl_crystal_density_diffrn 1.329
_exptl_crystal_density_method 'not measured'
_exptl_crystal_description rod
_exptl_crystal_F_000 1688
_exptl_crystal_id cm48jsa
_exptl_crystal_preparation
; 
The data crystal was mounted using oil (Parantone-N, Exxon) to a 
0.3 mm cryo-loop (Hampton Research) 
with the (2, -1, -4) scattering 
planes roughly normal to the spindle axis. 
;
_exptl_crystal_size_max 0.857
_exptl_crystal_size_mid 0.379
_exptl_crystal_size_min 0.24
_refine_diff_density_max 0.607
_refine_diff_density_min -0.474
_refine_diff_density_rms 0.059
_refine_ls_extinction_method none
_refine_ls_goodness_of_fit_ref 1.030
_refine_ls_hydrogen_treatment constr
_refine_ls_matrix_type full
_refine_ls_number_parameters 534
_refine_ls_number_reflns 10140
_refine_ls_number_restraints 211
_refine_ls_restrained_S_all 1.035
_refine_ls_R_factor_all 0.0513
_refine_ls_R_factor_gt 0.0370
_refine_ls_shift/su_max 0.001
_refine_ls_shift/su_mean 0.000
_refine_ls_structure_factor_coef Fsqd
_refine_ls_weighting_details 'w=1/[\s^2^(Fo^2^)+(0.0350P)^2^+2.7714P] where P=(Fo^2^+2Fc^2^)/3'
_refine_ls_weighting_scheme calc
_refine_ls_wR_factor_gt 0.0896
_refine_ls_wR_factor_ref 0.0981
_reflns_Friedel_coverage 0.000
_reflns_number_gt 8172
_reflns_number_total 10140
_reflns_threshold_expression 'I > 2\s(I)'
_cod_data_source_file om5007177_si_002.cif
_cod_data_source_block cm48jsa_1
_cod_depositor_comments 'Adding full bibliography for 4085202--4085205.cif.'
_cod_database_code 4085202
_shelx_space_group_comment
; 
The symmetry employed for this shelxl refinement is uniquely defined 
by the following loop, which should always be used as a source of 
symmetry information in preference to the above space-group names. 
They are only intended as comments. 
;
_shelx_estimated_absorpt_t_min 0.579
_shelx_estimated_absorpt_t_max 0.847
_shelxl_version_number 2014-3

loop_
_space_group_symop_operation_xyz
'x, y, z'
'-x+1/2, y+1/2, -z+1/2'
'-x, -y, -z'
'x-1/2, -y-1/2, z-1/2'

loop_
_atom_site_label
_atom_site_type_symbol
_atom_site_fract_x
_atom_site_fract_y
_atom_site_fract_z
_atom_site_U_iso_or_equiv
_atom_site_adp_type
_atom_site_occupancy
_atom_site_site_symmetry_order
_atom_site_calc_flag
_atom_site_refinement_flags_posn
_atom_site_refinement_flags_adp
_atom_site_refinement_flags_occupancy
_atom_site_disorder_assembly
_atom_site_disorder_group
Ni1 Ni 0.67235(2) 0.46906(2) 0.01049(2) 0.01784(6) Uani 1 1 d . . . . .
Cl1 Cl 0.75278(3) 0.33568(6) -0.02421(2) 0.03602(12) Uani 1 1 d . . . . .
N1 N 0.65135(7) 0.59008(15) -0.11243(6) 0.0186(3) Uani 1 1 d . . . . .
N2 N 0.57815(7) 0.65769(15) -0.05435(6) 0.0195(3) Uani 1 1 d . . . . .
N3 N 0.63720(7) 0.46337(16) 0.12242(6) 0.0209(3) Uani 1 1 d . . . . .
N4 N 0.72478(7) 0.31061(16) 0.12307(6) 0.0208(3) Uani 1 1 d . . . . .
C1 C 0.63741(8) 0.57391(18) -0.05788(7) 0.0186(3) Uani 1 1 d . . . . .
C2 C 0.60096(9) 0.68023(18) -0.14318(7) 0.0210(3) Uani 1 1 d . . . . .
C3 C 0.59296(9) 0.7243(2) -0.19971(8) 0.0264(4) Uani 1 1 d . . . . .
H3A H 0.6251 0.6945 -0.2251 0.032 Uiso 1 1 calc R U . . .
C4 C 0.53594(10) 0.8137(2) -0.21747(8) 0.0314(4) Uani 1 1 d . . . . .
H4A H 0.5281 0.8445 -0.2562 0.038 Uiso 1 1 calc R U . . .
C5 C 0.48957(10) 0.8599(2) -0.17983(9) 0.0319(4) Uani 1 1 d . . . . .
H5A H 0.4514 0.9227 -0.1934 0.038 Uiso 1 1 calc R U . . .
C6 C 0.49768(9) 0.8168(2) -0.12347(8) 0.0273(4) Uani 1 1 d . . . . .
H6A H 0.4661 0.8488 -0.0979 0.033 Uiso 1 1 calc R U . . .
C7 C 0.55403(9) 0.72442(18) -0.10569(7) 0.0208(3) Uani 1 1 d . . . . .
C8 C 0.55491(9) 0.65832(18) 0.00058(7) 0.0198(3) Uani 1 1 d . . . . .
C9 C 0.49786(9) 0.7313(2) 0.01805(8) 0.0248(4) Uani 1 1 d . . . . .
H9A H 0.4675 0.7901 -0.0077 0.030 Uiso 1 1 calc R U . . .
C10 C 0.48652(9) 0.7154(2) 0.07486(8) 0.0272(4) Uani 1 1 d . . . . .
H10A H 0.4477 0.7651 0.0878 0.033 Uiso 1 1 calc R U . . .
C11 C 0.52988(9) 0.6296(2) 0.11315(8) 0.0257(4) Uani 1 1 d . . . . .
H11A H 0.5213 0.6198 0.1518 0.031 Uiso 1 1 calc R U . . .
C12 C 0.58631(9) 0.55848(18) 0.09293(7) 0.0208(3) Uani 1 1 d . . . . .
C13 C 0.59932(9) 0.57226(18) 0.03697(7) 0.0197(3) Uani 1 1 d . . . . .
C14 C 0.64924(9) 0.41039(19) 0.17787(7) 0.0238(3) Uani 1 1 d . . . . .
C15 C 0.61802(11) 0.4376(2) 0.22724(8) 0.0315(4) Uani 1 1 d . . . . .
H15A H 0.5803 0.5062 0.2277 0.038 Uiso 1 1 calc R U . . .
C16 C 0.64477(12) 0.3596(3) 0.27558(8) 0.0389(5) Uani 1 1 d . . . . .
H16A H 0.6250 0.3755 0.3101 0.047 Uiso 1 1 calc R U . . .
C17 C 0.69973(12) 0.2586(3) 0.27511(8) 0.0393(5) Uani 1 1 d . . . . .
H17A H 0.7161 0.2065 0.3092 0.047 Uiso 1 1 calc R U . . .
C18 C 0.73114(11) 0.2320(2) 0.22651(8) 0.0330(4) Uani 1 1 d . . . . .
H18A H 0.7688 0.1633 0.2263 0.040 Uiso 1 1 calc R U . . .
C19 C 0.70498(10) 0.3108(2) 0.17812(7) 0.0244(4) Uani 1 1 d . . . . .
C20 C 0.68366(9) 0.40313(18) 0.08838(7) 0.0202(3) Uani 1 1 d . . . . .
C21 C 0.71038(9) 0.53344(18) -0.13871(7) 0.0195(3) Uani 1 1 d . . . . .
C22 C 0.77510(9) 0.60445(19) -0.12668(7) 0.0224(3) Uani 1 1 d . . . . .
C23 C 0.82863(10) 0.5558(2) -0.15682(8) 0.0302(4) Uani 1 1 d . . . . .
H23A H 0.8736 0.6002 -0.1494 0.036 Uiso 1 1 calc R U . . .
C24 C 0.81761(11) 0.4440(2) -0.19740(9) 0.0342(4) Uani 1 1 d . . . . .
H24A H 0.8544 0.4154 -0.2186 0.041 Uiso 1 1 calc R U . . .
C25 C 0.75384(10) 0.3741(2) -0.20719(8) 0.0307(4) Uani 1 1 d . . . . .
H25A H 0.7473 0.2959 -0.2346 0.037 Uiso 1 1 calc R U . . .
C26 C 0.69857(9) 0.4163(2) -0.17747(7) 0.0227(3) Uani 1 1 d . . . . .
C27 C 0.78738(10) 0.7294(2) -0.08352(8) 0.0288(4) Uani 1 1 d . . . . .
H27A H 0.7568 0.7101 -0.0529 0.035 Uiso 1 1 calc R U . . .
C28 C 0.76549(13) 0.8793(2) -0.11102(11) 0.0456(5) Uani 1 1 d . . . . .
H28A H 0.7737 0.9592 -0.0826 0.068 Uiso 1 1 calc R U . . .
H28B H 0.7930 0.8988 -0.1426 0.068 Uiso 1 1 calc R U . . .
H28C H 0.7157 0.8761 -0.1255 0.068 Uiso 1 1 calc R U . . .
C29 C 0.86279(12) 0.7363(3) -0.05536(10) 0.0453(5) Uani 1 1 d . . . . .
H29A H 0.8678 0.8189 -0.0279 0.068 Uiso 1 1 calc R U . . .
H29B H 0.8748 0.6417 -0.0356 0.068 Uiso 1 1 calc R U . . .
H29C H 0.8942 0.7526 -0.0845 0.068 Uiso 1 1 calc R U . . .
C30 C 0.63069(10) 0.3293(2) -0.18555(8) 0.0291(4) Uani 1 1 d . . . . .
H30A H 0.5984 0.3748 -0.1601 0.035 Uiso 1 1 calc R U . . .
C31 C 0.64448(13) 0.1674(2) -0.16641(10) 0.0408(5) Uani 1 1 d . . . . .
H31A H 0.6006 0.1108 -0.1716 0.061 Uiso 1 1 calc R U . . .
H31B H 0.6781 0.1217 -0.1893 0.061 Uiso 1 1 calc R U . . .
H31C H 0.6636 0.1658 -0.1261 0.061 Uiso 1 1 calc R U . . .
C32 C 0.59450(13) 0.3368(3) -0.24663(10) 0.0474(6) Uani 1 1 d . . . . .
H32A H 0.5510 0.2788 -0.2495 0.071 Uiso 1 1 calc R U . . .
H32B H 0.5838 0.4413 -0.2569 0.071 Uiso 1 1 calc R U . . .
H32C H 0.6255 0.2949 -0.2727 0.071 Uiso 1 1 calc R U . . .
C33 C 0.77817(9) 0.21218(19) 0.10672(7) 0.0215(3) Uani 1 1 d . . . . .
C34 C 0.75743(9) 0.0748(2) 0.08268(7) 0.0242(3) Uani 1 1 d . . . . .
C35 C 0.81020(10) -0.0212(2) 0.06926(8) 0.0299(4) Uani 1 1 d . . . . .
H35A H 0.7981 -0.1166 0.0532 0.036 Uiso 1 1 calc R U . . .
C36 C 0.87945(11) 0.0199(2) 0.07896(9) 0.0342(4) Uani 1 1 d . . . . .
H36A H 0.9146 -0.0468 0.0693 0.041 Uiso 1 1 calc R U . . .
C37 C 0.89824(10) 0.1576(2) 0.10264(9) 0.0341(4) Uani 1 1 d . . . . .
H37A H 0.9463 0.1845 0.1090 0.041 Uiso 1 1 calc R U . . .
C38 C 0.84788(10) 0.2575(2) 0.11729(8) 0.0274(4) Uani 1 1 d D . . . .
C39 C 0.68132(10) 0.0298(2) 0.07130(9) 0.0304(4) Uani 1 1 d . . . . .
H39A H 0.6527 0.1209 0.0770 0.036 Uiso 1 1 calc R U . . .
C40 C 0.66149(12) -0.0228(3) 0.01040(10) 0.0427(5) Uani 1 1 d . . . . .
H40A H 0.6119 -0.0507 0.0050 0.064 Uiso 1 1 calc R U . . .
H40B H 0.6697 0.0581 -0.0160 0.064 Uiso 1 1 calc R U . . .
H40C H 0.6900 -0.1099 0.0029 0.064 Uiso 1 1 calc R U . . .
C41 C 0.66346(13) -0.0871(3) 0.11422(10) 0.0470(6) Uani 1 1 d . . . . .
H41A H 0.6140 -0.1147 0.1061 0.071 Uiso 1 1 calc R U . . .
H41B H 0.6926 -0.1761 0.1113 0.071 Uiso 1 1 calc R U . . .
H41C H 0.6723 -0.0457 0.1528 0.071 Uiso 1 1 calc R U . . .
C42 C 0.8671(4) 0.4115(5) 0.1408(2) 0.0354(14) Uani 0.697(17) 1 d D U P A 1
H42A H 0.8288 0.4432 0.1633 0.042 Uiso 0.697(17) 1 calc R U P A 1
C43 C 0.8690(5) 0.5250(6) 0.0932(2) 0.0542(15) Uani 0.697(17) 1 d D U P A 1
H43A H 0.8816 0.6236 0.1096 0.081 Uiso 0.697(17) 1 calc R U P A 1
H43B H 0.9039 0.4943 0.0685 0.081 Uiso 0.697(17) 1 calc R U P A 1
H43C H 0.8228 0.5306 0.0708 0.081 Uiso 0.697(17) 1 calc R U P A 1
C44 C 0.9345(4) 0.4135(10) 0.1813(4) 0.080(2) Uani 0.697(17) 1 d D U P A 1
H44A H 0.9441 0.5159 0.1951 0.120 Uiso 0.697(17) 1 calc R U P A 1
H44B H 0.9296 0.3476 0.2138 0.120 Uiso 0.697(17) 1 calc R U P A 1
H44C H 0.9732 0.3784 0.1613 0.120 Uiso 0.697(17) 1 calc R U P A 1
C42B C 0.8677(10) 0.4093(12) 0.1424(5) 0.042(3) Uani 0.303(17) 1 d D U P A 2
H42B H 0.8239 0.4639 0.1486 0.051 Uiso 0.303(17) 1 calc R U P A 2
C43B C 0.9058(12) 0.4992(15) 0.1012(6) 0.062(3) Uani 0.303(17) 1 d D U P A 2
H43D H 0.9185 0.5975 0.1178 0.092 Uiso 0.303(17) 1 calc R U P A 2
H43E H 0.9483 0.4458 0.0939 0.092 Uiso 0.303(17) 1 calc R U P A 2
H43F H 0.8752 0.5125 0.0654 0.092 Uiso 0.303(17) 1 calc R U P A 2
C44B C 0.9125(11) 0.394(2) 0.1995(6) 0.072(4) Uani 0.303(17) 1 d D U P A 2
H44D H 0.9247 0.4934 0.2150 0.109 Uiso 0.303(17) 1 calc R U P A 2
H44E H 0.8863 0.3390 0.2260 0.109 Uiso 0.303(17) 1 calc R U P A 2
H44F H 0.9554 0.3387 0.1944 0.109 Uiso 0.303(17) 1 calc R U P A 2
C50 C 1.0996(5) 0.7952(18) 0.0696(5) 0.056(3) Uani 0.54(3) 1 d D U P B 1
Cl51 Cl 1.0642(4) 0.8651(8) 0.1307(3) 0.0784(15) Uani 0.54(3) 1 d D U P B 1
Cl52 Cl 1.0349(4) 0.6724(10) 0.0370(4) 0.0876(15) Uani 0.54(3) 1 d D U P B 1
C50B C 1.0998(6) 0.7789(18) 0.0759(5) 0.044(2) Uani 0.46(3) 1 d D U P B 2
Cl5B Cl 1.0746(5) 0.8773(7) 0.1358(3) 0.0559(12) Uani 0.46(3) 1 d D U P B 2
Cl6B Cl 1.0287(4) 0.7121(16) 0.0287(3) 0.0742(18) Uani 0.46(3) 1 d D U P B 2

loop_
_atom_site_aniso_label
_atom_site_aniso_U_11
_atom_site_aniso_U_22
_atom_site_aniso_U_33
_atom_site_aniso_U_23
_atom_site_aniso_U_13
_atom_site_aniso_U_12
Ni1 0.01889(11) 0.01933(11) 0.01620(10) -0.00049(8) 0.00578(8) 0.00257(8)
Cl1 0.0413(3) 0.0435(3) 0.0263(2) 0.00953(19) 0.01672(19) 0.0242(2)
N1 0.0178(7) 0.0208(6) 0.0179(6) 0.0014(5) 0.0050(5) 0.0031(5)
N2 0.0186(7) 0.0205(7) 0.0201(7) -0.0004(5) 0.0052(5) 0.0027(5)
N3 0.0236(7) 0.0228(7) 0.0176(6) -0.0016(5) 0.0077(5) -0.0007(6)
N4 0.0241(7) 0.0227(7) 0.0157(6) -0.0007(5) 0.0029(5) 0.0003(6)
C1 0.0177(8) 0.0180(7) 0.0209(8) -0.0024(6) 0.0054(6) -0.0004(6)
C2 0.0195(8) 0.0213(8) 0.0228(8) 0.0021(6) 0.0045(6) 0.0005(6)
C3 0.0249(9) 0.0310(9) 0.0240(9) 0.0048(7) 0.0057(7) 0.0019(7)
C4 0.0274(10) 0.0375(10) 0.0291(9) 0.0119(8) 0.0025(8) 0.0036(8)
C5 0.0231(9) 0.0355(10) 0.0370(10) 0.0122(8) 0.0029(8) 0.0077(8)
C6 0.0215(9) 0.0293(9) 0.0318(9) 0.0030(7) 0.0062(7) 0.0045(7)
C7 0.0195(8) 0.0201(8) 0.0231(8) 0.0004(6) 0.0038(6) -0.0011(6)
C8 0.0188(8) 0.0202(7) 0.0216(8) -0.0024(6) 0.0079(6) -0.0015(6)
C9 0.0219(9) 0.0244(8) 0.0291(9) -0.0007(7) 0.0071(7) 0.0035(7)
C10 0.0223(9) 0.0293(9) 0.0323(9) -0.0040(7) 0.0132(7) 0.0031(7)
C11 0.0269(9) 0.0280(9) 0.0246(9) -0.0032(7) 0.0126(7) -0.0012(7)
C12 0.0216(8) 0.0192(8) 0.0226(8) -0.0022(6) 0.0072(6) -0.0019(6)
C13 0.0200(8) 0.0197(7) 0.0204(8) -0.0029(6) 0.0064(6) -0.0015(6)
C14 0.0295(9) 0.0237(8) 0.0189(8) -0.0027(6) 0.0061(7) -0.0060(7)
C15 0.0393(11) 0.0346(10) 0.0222(9) -0.0040(7) 0.0103(8) -0.0028(8)
C16 0.0513(13) 0.0476(12) 0.0198(9) -0.0027(8) 0.0125(9) -0.0046(10)
C17 0.0533(13) 0.0460(12) 0.0184(9) 0.0057(8) 0.0038(9) -0.0040(10)
C18 0.0398(11) 0.0359(10) 0.0225(9) 0.0022(8) 0.0002(8) -0.0006(9)
C19 0.0296(9) 0.0261(8) 0.0177(8) -0.0024(6) 0.0039(7) -0.0052(7)
C20 0.0209(8) 0.0192(7) 0.0212(8) -0.0022(6) 0.0051(6) -0.0015(6)
C21 0.0208(8) 0.0220(8) 0.0170(7) 0.0031(6) 0.0074(6) 0.0046(6)
C22 0.0225(8) 0.0240(8) 0.0218(8) 0.0029(6) 0.0064(7) 0.0022(7)
C23 0.0241(9) 0.0345(10) 0.0337(10) 0.0009(8) 0.0113(8) 0.0007(8)
C24 0.0310(10) 0.0406(11) 0.0350(10) -0.0040(8) 0.0201(8) 0.0055(8)
C25 0.0358(10) 0.0316(9) 0.0273(9) -0.0073(7) 0.0141(8) 0.0024(8)
C26 0.0243(9) 0.0259(8) 0.0187(8) 0.0012(6) 0.0059(6) 0.0024(7)
C27 0.0246(9) 0.0320(9) 0.0308(9) -0.0053(8) 0.0079(7) -0.0031(7)
C28 0.0468(13) 0.0297(10) 0.0597(15) -0.0062(10) 0.0046(11) -0.0011(9)
C29 0.0344(12) 0.0556(14) 0.0445(13) -0.0161(11) -0.0005(10) -0.0041(10)
C30 0.0286(9) 0.0302(9) 0.0299(9) -0.0084(7) 0.0096(8) -0.0021(8)
C31 0.0514(13) 0.0285(10) 0.0460(12) -0.0063(9) 0.0203(10) -0.0050(9)
C32 0.0447(13) 0.0542(14) 0.0404(12) -0.0103(10) -0.0067(10) -0.0070(11)
C33 0.0236(8) 0.0238(8) 0.0172(7) 0.0016(6) 0.0020(6) 0.0020(7)
C34 0.0246(9) 0.0245(8) 0.0236(8) 0.0011(7) 0.0040(7) 0.0014(7)
C35 0.0318(10) 0.0263(9) 0.0322(10) -0.0019(7) 0.0056(8) 0.0052(8)
C36 0.0312(10) 0.0406(11) 0.0317(10) 0.0002(8) 0.0067(8) 0.0114(9)
C37 0.0203(9) 0.0480(12) 0.0335(10) 0.0005(9) 0.0011(8) 0.0010(8)
C38 0.0245(9) 0.0338(10) 0.0229(8) -0.0007(7) -0.0010(7) -0.0021(7)
C39 0.0258(9) 0.0224(8) 0.0435(11) -0.0055(8) 0.0059(8) -0.0022(7)
C40 0.0369(12) 0.0452(12) 0.0437(12) -0.0047(10) -0.0045(10) -0.0105(10)
C41 0.0447(13) 0.0488(13) 0.0493(13) -0.0020(11) 0.0122(11) -0.0206(11)
C42 0.027(2) 0.042(2) 0.036(2) -0.012(2) -0.002(2) -0.010(2)
C43 0.066(4) 0.039(2) 0.057(3) -0.0051(17) 0.008(2) -0.018(2)
C44 0.067(4) 0.078(4) 0.086(5) -0.026(4) -0.033(3) -0.015(3)
C42B 0.039(5) 0.045(5) 0.042(5) -0.008(5) 0.002(5) -0.011(5)
C43B 0.073(7) 0.044(5) 0.068(6) -0.001(4) 0.008(6) -0.027(5)
C44B 0.075(8) 0.078(7) 0.057(7) -0.017(5) -0.023(6) -0.025(6)
C50 0.039(3) 0.074(5) 0.056(4) -0.019(4) 0.007(3) 0.007(3)
Cl51 0.0523(16) 0.110(3) 0.0712(19) -0.0376(18) -0.0008(13) 0.0201(17)
Cl52 0.0659(17) 0.083(3) 0.113(3) -0.0274(19) 0.0074(18) -0.0186(14)
C50B 0.037(4) 0.058(4) 0.041(3) 0.004(3) 0.021(3) -0.009(3)
Cl5B 0.060(2) 0.0629(18) 0.0474(16) -0.0087(13) 0.0184(16) 0.0014(14)
Cl6B 0.0501(16) 0.119(4) 0.056(2) -0.027(2) 0.0149(11) -0.026(2)

loop_
_atom_type_symbol
_atom_type_description
_atom_type_scat_dispersion_real
_atom_type_scat_dispersion_imag
_atom_type_scat_source
C C 0.0033 0.0016 'International Tables Vol C Tables 4.2.6.8 and 6.1.1.4'
H H 0.0000 0.0000 'International Tables Vol C Tables 4.2.6.8 and 6.1.1.4'
N N 0.0061 0.0033 'International Tables Vol C Tables 4.2.6.8 and 6.1.1.4'
Cl Cl 0.1484 0.1585 'International Tables Vol C Tables 4.2.6.8 and 6.1.1.4'
Ni Ni 0.3393 1.1124 'International Tables Vol C Tables 4.2.6.8 and 6.1.1.4'

loop_
_exptl_crystal_face_index_h
_exptl_crystal_face_index_k
_exptl_crystal_face_index_l
_exptl_crystal_face_perp_dist
-2.00 5.00 -2.00 0.3490
2.00 -5.00 2.00 0.3860
-1.00 0.00 -1.00 0.1170
1.00 0.00 1.00 0.1890
-5.00 2.00 5.00 0.2920
0.00 0.00 1.00 0.1560
0.00 0.00 -1.00 0.1290
5.00 -3.00 1.00 0.3430
-2.00 0.00 3.00 0.1200
2.00 0.00 -3.00 0.1050
1.00 5.00 -2.00 0.3650
2.00 0.00 -1.00 0.1250

loop_
_geom_angle_atom_site_label_1
_geom_angle_atom_site_label_2
_geom_angle_atom_site_label_3
_geom_angle
C13 Ni1 C1 80.63(7)
C13 Ni1 C20 80.39(7)
C1 Ni1 C20 160.97(7)
C13 Ni1 Cl1 175.66(5)
C1 Ni1 Cl1 98.24(5)
C20 Ni1 Cl1 100.79(5)
C1 N1 C2 110.67(13)
C1 N1 C21 128.61(14)
C2 N1 C21 120.65(13)
C1 N2 C7 112.12(13)
C1 N2 C8 114.21(13)
C7 N2 C8 133.66(14)
C20 N3 C14 111.73(14)
C20 N3 C12 113.88(14)
C14 N3 C12 134.30(14)
C20 N4 C19 111.04(14)
C20 N4 C33 126.57(14)
C19 N4 C33 122.15(14)
N1 C1 N2 104.99(14)
N1 C1 Ni1 139.80(12)
N2 C1 Ni1 115.17(11)
C3 C2 C7 121.75(16)
C3 C2 N1 131.11(16)
C7 C2 N1 107.14(14)
C4 C3 C2 116.83(17)
C4 C3 H3A 121.6
C2 C3 H3A 121.6
C3 C4 C5 121.47(17)
C3 C4 H4A 119.3
C5 C4 H4A 119.3
C6 C5 C4 121.75(17)
C6 C5 H5A 119.1
C4 C5 H5A 119.1
C5 C6 C7 117.01(17)
C5 C6 H6A 121.5
C7 C6 H6A 121.5
N2 C7 C6 133.77(16)
N2 C7 C2 105.07(14)
C6 C7 C2 121.17(16)
C13 C8 C9 122.31(16)
C13 C8 N2 109.25(14)
C9 C8 N2 128.43(16)
C8 C9 C10 117.44(16)
C8 C9 H9A 121.3
C10 C9 H9A 121.3
C11 C10 C9 122.30(16)
C11 C10 H10A 118.8
C9 C10 H10A 118.8
C10 C11 C12 117.54(16)
C10 C11 H11A 121.2
C12 C11 H11A 121.2
C13 C12 C11 121.73(16)
C13 C12 N3 109.38(14)
C11 C12 N3 128.88(15)
C8 C13 C12 118.67(15)
C8 C13 Ni1 120.54(12)
C12 C13 Ni1 120.71(13)
N3 C14 C19 105.33(14)
N3 C14 C15 133.65(18)
C19 C14 C15 121.02(17)
C16 C15 C14 116.57(19)
C16 C15 H15A 121.7
C14 C15 H15A 121.7
C15 C16 C17 121.92(18)
C15 C16 H16A 119.0
C17 C16 H16A 119.0
C18 C17 C16 121.75(19)
C18 C17 H17A 119.1
C16 C17 H17A 119.1
C17 C18 C19 116.59(19)
C17 C18 H18A 121.7
C19 C18 H18A 121.7
C18 C19 C14 122.14(17)
C18 C19 N4 130.93(17)
C14 C19 N4 106.93(15)
N4 C20 N3 104.95(14)
N4 C20 Ni1 139.51(12)
N3 C20 Ni1 115.55(12)
C26 C21 C22 123.21(15)
C26 C21 N1 117.99(15)
C22 C21 N1 118.68(15)
C23 C22 C21 116.82(16)
C23 C22 C27 120.69(16)
C21 C22 C27 122.49(15)
C24 C23 C22 121.25(18)
C24 C23 H23A 119.4
C22 C23 H23A 119.4
C25 C24 C23 120.40(17)
C25 C24 H24A 119.8
C23 C24 H24A 119.8
C24 C25 C26 120.84(17)
C24 C25 H25A 119.6
C26 C25 H25A 119.6
C21 C26 C25 117.39(16)
C21 C26 C30 122.73(15)
C25 C26 C30 119.77(16)
C22 C27 C29 112.89(16)
C22 C27 C28 110.31(16)
C29 C27 C28 110.58(18)
C22 C27 H27A 107.6
C29 C27 H27A 107.6
C28 C27 H27A 107.6
C27 C28 H28A 109.5
C27 C28 H28B 109.5
H28A C28 H28B 109.5
C27 C28 H28C 109.5
H28A C28 H28C 109.5
H28B C28 H28C 109.5
C27 C29 H29A 109.5
C27 C29 H29B 109.5
H29A C29 H29B 109.5
C27 C29 H29C 109.5
H29A C29 H29C 109.5
H29B C29 H29C 109.5
C26 C30 C32 112.80(17)
C26 C30 C31 109.34(17)
C32 C30 C31 111.36(17)
C26 C30 H30A 107.7
C32 C30 H30A 107.7
C31 C30 H30A 107.7
C30 C31 H31A 109.5
C30 C31 H31B 109.5
H31A C31 H31B 109.5
C30 C31 H31C 109.5
H31A C31 H31C 109.5
H31B C31 H31C 109.5
C30 C32 H32A 109.5
C30 C32 H32B 109.5
H32A C32 H32B 109.5
C30 C32 H32C 109.5
H32A C32 H32C 109.5
H32B C32 H32C 109.5
C34 C33 C38 123.52(16)
C34 C33 N4 117.97(15)
C38 C33 N4 118.48(15)
C33 C34 C35 116.99(17)
C33 C34 C39 122.14(16)
C35 C34 C39 120.86(16)
C36 C35 C34 121.04(18)
C36 C35 H35A 119.5
C34 C35 H35A 119.5
C35 C36 C37 120.49(18)
C35 C36 H36A 119.8
C37 C36 H36A 119.8
C36 C37 C38 120.98(18)
C36 C37 H37A 119.5
C38 C37 H37A 119.5
C37 C38 C33 116.97(17)
C37 C38 C42B 121.5(8)
C33 C38 C42B 121.6(8)
C37 C38 C42 121.8(3)
C33 C38 C42 121.1(3)
C34 C39 C40 112.35(17)
C34 C39 C41 110.72(17)
C40 C39 C41 111.55(17)
C34 C39 H39A 107.3
C40 C39 H39A 107.3
C41 C39 H39A 107.3
C39 C40 H40A 109.5
C39 C40 H40B 109.5
H40A C40 H40B 109.5
C39 C40 H40C 109.5
H40A C40 H40C 109.5
H40B C40 H40C 109.5
C39 C41 H41A 109.5
C39 C41 H41B 109.5
H41A C41 H41B 109.5
C39 C41 H41C 109.5
H41A C41 H41C 109.5
H41B C41 H41C 109.5
C38 C42 C43 111.2(4)
C38 C42 C44 113.3(6)
C43 C42 C44 111.4(5)
C38 C42 H42A 106.8
C43 C42 H42A 106.8
C44 C42 H42A 106.8
C42 C43 H43A 109.5
C42 C43 H43B 109.5
H43A C43 H43B 109.5
C42 C43 H43C 109.5
H43A C43 H43C 109.5
H43B C43 H43C 109.5
C42 C44 H44A 109.5
C42 C44 H44B 109.5
H44A C44 H44B 109.5
C42 C44 H44C 109.5
H44A C44 H44C 109.5
H44B C44 H44C 109.5
C38 C42B C43B 110.0(10)
C38 C42B C44B 110.9(12)
C43B C42B C44B 110.6(10)
C38 C42B H42B 108.4
C43B C42B H42B 108.4
C44B C42B H42B 108.4
C42B C43B H43D 109.5
C42B C43B H43E 109.5
H43D C43B H43E 109.5
C42B C43B H43F 109.5
H43D C43B H43F 109.5
H43E C43B H43F 109.5
C42B C44B H44D 109.5
C42B C44B H44E 109.5
H44D C44B H44E 109.5
C42B C44B H44F 109.5
H44D C44B H44F 109.5
H44E C44B H44F 109.5
Cl52 C50 Cl51 104.7(6)
Cl6B C50B Cl5B 113.9(6)

loop_
_geom_bond_atom_site_label_1
_geom_bond_atom_site_label_2
_geom_bond_distance
Ni1 C13 1.8504(16)
Ni1 C1 1.9188(17)
Ni1 C20 1.9201(17)
Ni1 Cl1 2.1879(5)
N1 C1 1.355(2)
N1 C2 1.396(2)
N1 C21 1.449(2)
N2 C1 1.375(2)
N2 C7 1.382(2)
N2 C8 1.422(2)
N3 C20 1.381(2)
N3 C14 1.387(2)
N3 C12 1.416(2)
N4 C20 1.352(2)
N4 C19 1.398(2)
N4 C33 1.439(2)
C2 C3 1.384(2)
C2 C7 1.395(2)
C3 C4 1.382(3)
C3 H3A 0.9500
C4 C5 1.395(3)
C4 H4A 0.9500
C5 C6 1.377(3)
C5 H5A 0.9500
C6 C7 1.387(2)
C6 H6A 0.9500
C8 C13 1.374(2)
C8 C9 1.381(2)
C9 C10 1.393(3)
C9 H9A 0.9500
C10 C11 1.387(3)
C10 H10A 0.9500
C11 C12 1.391(2)
C11 H11A 0.9500
C12 C13 1.380(2)
C14 C19 1.393(3)
C14 C15 1.395(2)
C15 C16 1.384(3)
C15 H15A 0.9500
C16 C17 1.391(3)
C16 H16A 0.9500
C17 C18 1.380(3)
C17 H17A 0.9500
C18 C19 1.385(3)
C18 H18A 0.9500
C21 C26 1.391(2)
C21 C22 1.397(2)
C22 C23 1.389(2)
C22 C27 1.511(2)
C23 C24 1.383(3)
C23 H23A 0.9500
C24 C25 1.372(3)
C24 H24A 0.9500
C25 C26 1.394(2)
C25 H25A 0.9500
C26 C30 1.512(3)
C27 C29 1.525(3)
C27 C28 1.525(3)
C27 H27A 1.0000
C28 H28A 0.9800
C28 H28B 0.9800
C28 H28C 0.9800
C29 H29A 0.9800
C29 H29B 0.9800
C29 H29C 0.9800
C30 C32 1.528(3)
C30 C31 1.529(3)
C30 H30A 1.0000
C31 H31A 0.9800
C31 H31B 0.9800
C31 H31C 0.9800
C32 H32A 0.9800
C32 H32B 0.9800
C32 H32C 0.9800
C33 C34 1.391(2)
C33 C38 1.395(2)
C34 C35 1.394(2)
C34 C39 1.512(3)
C35 C36 1.375(3)
C35 H35A 0.9500
C36 C37 1.381(3)
C36 H36A 0.9500
C37 C38 1.390(3)
C37 H37A 0.9500
C38 C42B 1.511(8)
C38 C42 1.513(4)
C39 C40 1.519(3)
C39 C41 1.523(3)
C39 H39A 1.0000
C40 H40A 0.9800
C40 H40B 0.9800
C40 H40C 0.9800
C41 H41A 0.9800
C41 H41B 0.9800
C41 H41C 0.9800
C42 C43 1.518(5)
C42 C44 1.519(5)
C42 H42A 1.0000
C43 H43A 0.9800
C43 H43B 0.9800
C43 H43C 0.9800
C44 H44A 0.9800
C44 H44B 0.9800
C44 H44C 0.9800
C42B C43B 1.516(9)
C42B C44B 1.519(8)
C42B H42B 1.0000
C43B H43D 0.9800
C43B H43E 0.9800
C43B H43F 0.9800
C44B H44D 0.9800
C44B H44E 0.9800
C44B H44F 0.9800
C50 Cl52 1.766(7)
C50 Cl51 1.780(6)
C50B Cl6B 1.765(7)
C50B Cl5B 1.780(6)
